data_4314122
loop_
_publ_author_name
'Fiona H. Fry'
'Paul Jensen'
'Christopher M. Kepert'
'Leone Spiccia'

_publ_contact_author
; 
Dr Leone Spiccia 
School of Chemistry 
P.O. Box 23 
Monash University 
Clayton, Vic. 3800 
AUSTRALIA 
;
_publ_contact_author_email ' leone.spiccia@sci.monash.edu.au '
_publ_contact_author_fax ' +61 3 9905 4597 '
_publ_section_title
;
 Macrocyclic Copper(II) and Zinc(II) Complexes Incorporating Phosphate
 Esters
;
_journal_name_full 'Inorganic Chemistry'
_journal_page_first 5637
_journal_page_last 5644
_journal_paper_doi 10.1021/ic026091d
_journal_volume 42
_journal_year 2003
_chemical_formula_sum 'C39 H74 Cl2 Cu3 N9 O16.5 P2'
_chemical_formula_weight 1256.56
_space_group_IT_number 2
_symmetry_cell_setting triclinic
_symmetry_Int_Tables_number 2
_symmetry_space_group_name_Hall '-P 1'
_symmetry_space_group_name_H-M 'P -1'
_cell_angle_alpha 98.636(1)
_cell_angle_beta 99.546(1)
_cell_angle_gamma 101.1733(8)
_cell_formula_units_Z 2
_cell_length_a 9.8053(2)
_cell_length_b 12.9068(2)
_cell_length_c 22.1132(3)
_cell_measurement_reflns_used 792
_cell_measurement_temperature 123
_cell_volume 2658.98(8)
_computing_cell_refinement 'HKL Scalepack (Otwinowski & Minor, 1997)'
_computing_data_collection 'Collect (Nonius BV, 1997-2000)'
_computing_data_reduction 'HKL Denzo and Scalepack (Otwinowski & Minor, 1997)'
_computing_publication_material teXsan
_computing_structure_refinement teXsan
_computing_structure_solution teXsan
_diffrn_ambient_temperature 123
_diffrn_measurement_device '95mm CCD camera on \k-goniostat'
_diffrn_measurement_method 'psi and omega scans'
_diffrn_radiation_detector 'Nonius Kappa CCD'
_diffrn_radiation_monochromator graphite
_diffrn_radiation_source 'X-ray tube'
_diffrn_radiation_type MoKalpha
_diffrn_radiation_wavelength 0.7107
_diffrn_reflns_limit_h_max 12
_diffrn_reflns_limit_h_min 0
_diffrn_reflns_limit_k_max 16
_diffrn_reflns_limit_k_min -16
_diffrn_reflns_limit_l_max 30
_diffrn_reflns_limit_l_min -30
_diffrn_reflns_number 12379
_diffrn_reflns_theta_max 30.0
_diffrn_reflns_theta_min 2.3
_exptl_absorpt_coefficient_mu 1.413
_exptl_absorpt_correction_type none
_exptl_crystal_colour blue
_exptl_crystal_density_diffrn 1.569
_exptl_crystal_description rectangular
_exptl_crystal_F_000 1308.00
_exptl_crystal_size_max 0.180
_exptl_crystal_size_mid 0.120
_exptl_crystal_size_min 0.100
_refine_diff_density_max 0.72
_refine_diff_density_min -0.90
_refine_ls_extinction_method none
_refine_ls_goodness_of_fit_obs 2.193
_refine_ls_hydrogen_treatment noref
_refine_ls_matrix_type full
_refine_ls_number_parameters 667
_refine_ls_number_reflns 9559
_refine_ls_number_restraints 0
_refine_ls_R_factor_obs 0.0378
_refine_ls_shift/esd_max 0.0013
_refine_ls_structure_factor_coef F
_refine_ls_weighting_scheme sigma
_refine_ls_wR_factor_obs 0.0402
_reflns_number_observed 9559
_reflns_number_total 12379
_reflns_observed_criterion 3.00
_cod_data_source_file ic026091dsi20030612_085525_1.cif
_cod_data_source_block '[Cu3(Me3tacn)3(Ph-PO3)2](ClO4)2.1/2H2O'
_cod_depositor_comments
;
The following automatic conversions were performed:

'_atom_site_thermal_displace_type' tag value 'Uij' was replaced with
'Uani' value 147 times.

Automatic conversion script
Id: cif_fix_values 1646 2011-03-28 12:23:43Z adriana 
;
_cod_original_sg_symbol_H-M 'P -1 '
_cod_original_formula_sum 'C39 H74 Cl2 Cu3 N9 O16.50 P2 '
_cod_database_code 4314122

loop_
_symmetry_equiv_pos_as_xyz
' +x, +y, +z'
' -x, -y, -z'

loop_
_atom_site_aniso_label
_atom_site_aniso_U_11
_atom_site_aniso_U_22
_atom_site_aniso_U_33
_atom_site_aniso_U_12
_atom_site_aniso_U_13
_atom_site_aniso_U_23
Cu(1) 0.0127(2) 0.0187(2) 0.0224(2) 0.0041(1) 0.0045(1) 0.0010(1)
Cu(2) 0.0241(2) 0.0191(2) 0.0144(1) 0.0063(1) 0.0044(1) 0.0031(1)
Cu(3) 0.0188(2) 0.0281(2) 0.0204(2) 0.0058(1) 0.0048(1) 0.0115(1)
Cl(1) 0.0304(4) 0.0396(5) 0.0458(4) 0.0045(3) 0.0131(3) 0.0206(3)
Cl(2) 0.0296(4) 0.0803(6) 0.0232(4) -0.0019(4) 0.0063(3) 0.0036(4)
P(1) 0.0125(3) 0.0239(4) 0.0172(3) 0.0049(3) 0.0038(3) 0.0054(3)
P(2) 0.0179(3) 0.0178(4) 0.0180(3) 0.0030(3) 0.0016(3) 0.0031(3)
O(1) 0.0133(9) 0.029(1) 0.036(1) 0.0043(8) 0.0063(8) 0.0008(8)
O(2) 0.025(1) 0.021(1) 0.0244(9) 0.0080(8) 0.0037(8) -0.0003(7)
O(3) 0.0232(10) 0.0219(10) 0.0187(8) 0.0018(8) 0.0031(7) 0.0049(7)
O(4) 0.0236(10) 0.0210(10) 0.0196(9) 0.0056(8) 0.0056(8) 0.0031(7)
O(5) 0.0216(10) 0.028(1) 0.0213(9) 0.0007(8) 0.0015(8) 0.0091(7)
O(6) 0.0190(9) 0.029(1) 0.0271(9) 0.0068(8) 0.0057(8) 0.0151(8)
O(7) 0.0127(9) 0.032(1) 0.0194(8) 0.0030(8) 0.0013(7) 0.0056(7)
O(8) 0.0201(10) 0.0174(10) 0.0296(9) 0.0021(8) -0.0026(8) 0.0044(7)
O(9) 0.091(2) 0.058(2) 0.133(3) 0.028(2) 0.009(2) 0.051(2)
O(10) 0.059(2) 0.101(2) 0.057(2) 0.036(2) 0.031(1) 0.034(1)
O(11) 0.067(2) 0.098(2) 0.050(1) -0.042(2) 0.008(1) 0.008(1)
O(12) 0.063(2) 0.063(2) 0.036(1) -0.005(1) 0.013(1) 0.005(1)
O(13) 0.117(3) 0.116(3) 0.067(2) -0.070(2) -0.042(2) 0.065(2)
O(14) 0.059(2) 0.063(2) 0.103(2) -0.008(1) 0.012(2) -0.044(2)
O(15) 0.030(3) 0.048(3) 0.089(4) 0.003(2) 0.014(2) 0.031(3)
O(16) 0.054(3) 0.047(3) 0.017(2) -0.008(2) 0.005(2) 0.010(2)
O(17) 0.056(3) 0.055(3) 0.034(2) 0.015(2) 0.018(2) 0.004(2)
O(18) 0.040(3) 0.066(3) 0.035(2) 0.031(2) 0.006(2) 0.001(2)
O(19) 0.041(3) 0.041(3) 0.029(2) 0.004(2) 0.002(2) 0.003(2)
N(1) 0.022(1) 0.021(1) 0.035(1) 0.0030(10) 0.013(1) 0.0071(10)
N(2) 0.015(1) 0.027(1) 0.032(1) 0.0011(10) 0.0067(10) -0.0027(10)
N(3) 0.014(1) 0.018(1) 0.024(1) 0.0039(9) 0.0045(9) 0.0064(9)
N(4) 0.029(1) 0.024(1) 0.019(1) 0.006(1) 0.0060(10) 0.0041(9)
N(5) 0.037(1) 0.024(1) 0.020(1) 0.002(1) 0.002(1) 0.0059(9)
N(6) 0.044(1) 0.028(1) 0.025(1) 0.016(1) 0.016(1) 0.0108(10)
N(7) 0.025(1) 0.034(1) 0.022(1) 0.007(1) 0.0039(10) 0.0111(10)
N(8) 0.024(1) 0.046(2) 0.030(1) 0.005(1) 0.006(1) 0.020(1)
N(9) 0.031(1) 0.026(1) 0.025(1) 0.008(1) 0.008(1) 0.0112(9)
C(1) 0.036(2) 0.018(2) 0.054(2) 0.002(1) 0.023(2) 0.006(1)
C(2) 0.032(2) 0.023(2) 0.047(2) -0.004(1) 0.017(1) -0.008(1)
C(3) 0.023(1) 0.035(2) 0.028(1) 0.009(1) 0.011(1) 0.002(1)
C(4) 0.017(1) 0.032(2) 0.024(1) 0.008(1) 0.008(1) 0.008(1)
C(5) 0.016(1) 0.025(2) 0.031(1) 0.007(1) 0.008(1) 0.010(1)
C(6) 0.022(1) 0.026(2) 0.033(1) 0.009(1) 0.008(1) 0.015(1)
C(7) 0.031(2) 0.037(2) 0.046(2) 0.002(1) 0.022(1) 0.016(1)
C(8) 0.021(2) 0.052(2) 0.030(1) 0.001(1) 0.004(1) -0.008(1)
C(9) 0.018(1) 0.023(1) 0.033(1) 0.001(1) 0.004(1) 0.009(1)
C(10) 0.044(2) 0.031(2) 0.023(1) 0.006(1) 0.007(1) 0.013(1)
C(11) 0.045(2) 0.036(2) 0.025(1) 0.011(1) 0.003(1) 0.010(1)
C(12) 0.045(2) 0.035(2) 0.024(1) 0.001(1) 0.007(1) 0.000(1)
C(13) 0.055(2) 0.029(2) 0.023(1) 0.004(2) 0.011(1) -0.004(1)
C(14) 0.046(2) 0.042(2) 0.038(2) 0.020(2) 0.022(2) 0.013(1)
C(15) 0.030(2) 0.038(2) 0.029(1) 0.005(1) 0.013(1) 0.003(1)
C(16) 0.035(2) 0.024(2) 0.025(1) 0.004(1) 0.009(1) 0.008(1)
C(17) 0.031(2) 0.038(2) 0.030(1) 0.003(1) -0.008(1) 0.006(1)
C(18) 0.043(2) 0.032(2) 0.034(2) 0.019(1) 0.015(1) 0.012(1)
C(19) 0.041(2) 0.054(2) 0.021(1) 0.016(2) 0.013(1) 0.016(1)
C(20) 0.032(2) 0.063(2) 0.030(2) 0.008(2) 0.015(1) 0.025(1)
C(21) 0.038(2) 0.036(2) 0.037(2) -0.004(1) 0.004(1) 0.020(1)
C(22) 0.048(2) 0.027(2) 0.036(2) 0.005(1) 0.010(1) 0.016(1)
C(23) 0.024(2) 0.033(2) 0.038(2) 0.013(1) 0.007(1) 0.015(1)
C(24) 0.027(2) 0.039(2) 0.028(1) 0.007(1) -0.001(1) 0.015(1)
C(25) 0.042(2) 0.039(2) 0.025(1) 0.005(2) -0.001(1) 0.004(1)
C(26) 0.023(2) 0.078(3) 0.047(2) 0.004(2) 0.010(1) 0.033(2)
C(27) 0.051(2) 0.035(2) 0.031(2) 0.015(2) 0.014(1) 0.008(1)
C(28) 0.012(1) 0.028(2) 0.025(1) 0.002(1) 0.006(1) -0.009(1)
C(29) 0.029(2) 0.062(2) 0.042(2) 0.027(2) -0.011(1) -0.028(2)
C(30) 0.030(2) 0.067(3) 0.094(3) 0.021(2) -0.022(2) -0.060(2)
C(31) 0.025(2) 0.034(2) 0.116(3) 0.002(2) 0.005(2) -0.033(2)
C(32) 0.033(2) 0.027(2) 0.061(2) 0.002(1) 0.019(2) -0.001(1)
C(33) 0.025(1) 0.023(2) 0.026(1) -0.001(1) 0.008(1) -0.002(1)
C(34) 0.023(1) 0.020(1) 0.015(1) 0.001(1) 0.002(1) 0.002(1)
C(35) 0.027(2) 0.024(2) 0.021(1) 0.005(1) 0.001(1) 0.003(1)
C(36) 0.045(2) 0.026(2) 0.030(2) 0.012(1) 0.000(1) 0.003(1)
C(37) 0.061(2) 0.022(2) 0.048(2) -0.001(2) 0.003(2) 0.015(1)
C(38) 0.037(2) 0.042(2) 0.047(2) -0.012(2) 0.010(2) 0.014(2)
C(39) 0.027(2) 0.033(2) 0.030(1) 0.004(1) 0.009(1) 0.006(1)

loop_
_atom_site_label
_atom_site_fract_x
_atom_site_fract_y
_atom_site_fract_z
_atom_site_U_iso_or_equiv
_atom_site_thermal_displace_type
_atom_site_calc_flag
_atom_site_calc_attached_atom
Cu(1) 0.42154(3) 0.14285(2) 0.21727(1) 0.01807(8) Uani ? ?
Cu(2) 0.19701(3) 0.25034(2) 0.37170(1) 0.01897(8) Uani ? ?
Cu(3) 0.22571(3) 0.38524(3) 0.17059(1) 0.02147(9) Uani ? ?
Cl(1) 0.79949(8) 0.20965(6) 0.59011(3) 0.0371(2) Uani ? ?
Cl(2) 0.58481(8) 0.26695(8) 0.99948(3) 0.0469(2) Uani ? ?
P(1) 0.10094(7) 0.18238(5) 0.22233(3) 0.0175(2) Uani ? ?
P(2) 0.41890(7) 0.35768(5) 0.29948(3) 0.0183(2) Uani ? ?
O(1) 0.2217(2) 0.1364(1) 0.20452(8) 0.0267(5) Uani ? ?
O(2) 0.4619(2) 0.2507(1) 0.29248(8) 0.0237(5) Uani ? ?
O(3) 0.0832(2) 0.1810(1) 0.28894(7) 0.0217(5) Uani ? ?
O(4) 0.3138(2) 0.3641(1) 0.34210(7) 0.0212(5) Uani ? ?
O(5) 0.3804(2) 0.3959(1) 0.23896(7) 0.0241(5) Uani ? ?
O(6) 0.0899(2) 0.2874(1) 0.20178(8) 0.0237(5) Uani ? ?
O(7) -0.0403(2) 0.1005(1) 0.17782(7) 0.0217(5) Uani ? ?
O(8) 0.5685(2) 0.4397(1) 0.33562(8) 0.0236(5) Uani ? ?
O(9) 0.7829(3) 0.3093(2) 0.5752(2) 0.091(1) Uani ? ?
O(10) 0.9093(3) 0.1760(2) 0.5629(1) 0.0655(9) Uani ? ?
O(11) 0.6697(3) 0.1307(2) 0.5639(1) 0.0813(9) Uani ? ?
O(12) 0.8305(3) 0.2145(2) 0.65608(10) 0.0571(8) Uani ? ?
O(13) 0.4769(4) 0.1946(3) 1.0108(1) 0.116(1) Uani ? ?
O(14) 0.6515(3) 0.3493(2) 1.0493(1) 0.0850(10) Uani ? ?
O(15) 0.4850(4) 0.3395(4) 0.9714(2) 0.054(2) Uani ? ?
O(16) 0.5577(5) 0.2630(3) 0.9350(2) 0.042(1) Uani ? ?
O(17) 0.6879(5) 0.2728(4) 0.9615(2) 0.047(1) Uani ? ?
O(18) 0.6793(4) 0.1806(4) 1.0086(2) 0.046(1) Uani ? ?
O(19) 0.6165(4) 0.0177(3) 0.4442(2) 0.039(1) Uani ? ?
N(1) 0.4679(2) 0.0142(2) 0.26877(10) 0.0250(6) Uani ? ?
N(2) 0.3887(2) 0.0228(2) 0.13935(10) 0.0255(6) Uani ? ?
N(3) 0.6321(2) 0.1666(2) 0.21129(9) 0.0183(5) Uani ? ?
N(4) 0.0727(2) 0.1424(2) 0.41338(9) 0.0241(6) Uani ? ?
N(5) 0.3424(2) 0.2771(2) 0.45603(9) 0.0275(6) Uani ? ?
N(6) 0.1008(3) 0.3702(2) 0.42487(10) 0.0296(7) Uani ? ?
N(7) 0.1051(2) 0.3452(2) 0.07943(9) 0.0261(6) Uani ? ?
N(8) 0.3586(2) 0.4953(2) 0.1349(1) 0.0322(7) Uani ? ?
N(9) 0.1044(2) 0.5150(2) 0.17933(10) 0.0261(6) Uani ? ?
C(1) 0.4396(3) -0.0859(2) 0.2212(1) 0.0350(9) Uani ? ?
C(2) 0.3409(3) -0.0777(2) 0.1633(1) 0.0360(9) Uani ? ?
C(3) 0.5263(3) 0.0262(2) 0.1175(1) 0.0280(8) Uani ? ?
C(4) 0.6243(3) 0.1349(2) 0.1428(1) 0.0229(7) Uani ? ?
C(5) 0.7008(3) 0.0952(2) 0.2478(1) 0.0228(7) Uani ? ?
C(6) 0.6185(3) 0.0602(2) 0.2962(1) 0.0257(7) Uani ? ?
C(7) 0.3826(3) 0.0009(2) 0.3166(1) 0.0366(9) Uani ? ?
C(8) 0.2780(3) 0.0302(3) 0.0868(1) 0.0371(8) Uani ? ?
C(9) 0.7120(3) 0.2789(2) 0.2330(1) 0.0249(7) Uani ? ?
C(10) 0.1573(3) 0.1331(2) 0.4738(1) 0.0318(8) Uani ? ?
C(11) 0.3128(3) 0.1725(2) 0.4769(1) 0.0352(9) Uani ? ?
C(12) 0.3153(3) 0.3659(2) 0.5009(1) 0.0366(9) Uani ? ?
C(13) 0.2310(3) 0.4349(2) 0.4697(1) 0.0371(9) Uani ? ?
C(14) -0.0028(3) 0.3095(2) 0.4548(1) 0.0383(9) Uani ? ?
C(15) -0.0496(3) 0.1933(2) 0.4216(1) 0.0321(8) Uani ? ?
C(16) 0.0165(3) 0.0337(2) 0.3748(1) 0.0279(8) Uani ? ?
C(17) 0.4933(3) 0.3028(2) 0.4506(1) 0.0351(8) Uani ? ?
C(18) 0.0374(3) 0.4364(2) 0.3847(1) 0.0335(9) Uani ? ?
C(19) 0.2155(3) 0.3676(3) 0.0417(1) 0.0363(9) Uani ? ?
C(20) 0.3088(3) 0.4789(3) 0.0658(1) 0.0394(9) Uani ? ?
C(21) 0.3441(3) 0.6011(2) 0.1679(1) 0.0379(9) Uani ? ?
C(22) 0.1904(3) 0.6093(2) 0.1620(1) 0.0366(9) Uani ? ?
C(23) -0.0275(3) 0.4638(2) 0.1337(1) 0.0298(8) Uani ? ?
C(24) 0.0021(3) 0.4160(2) 0.0716(1) 0.0313(8) Uani ? ?
C(25) 0.0290(3) 0.2313(2) 0.0611(1) 0.0368(9) Uani ? ?
C(26) 0.5108(3) 0.4913(3) 0.1485(1) 0.047(1) Uani ? ?
C(27) 0.0757(3) 0.5399(2) 0.2425(1) 0.0374(9) Uani ? ?
C(28) -0.0660(3) -0.0105(2) 0.1702(1) 0.0232(7) Uani ? ?
C(29) -0.1591(3) -0.0681(3) 0.1166(1) 0.0482(10) Uani ? ?
C(30) -0.1980(4) -0.1801(3) 0.1091(2) 0.075(1) Uani ? ?
C(31) -0.1429(4) -0.2326(3) 0.1525(2) 0.065(1) Uani ? ?
C(32) -0.0484(3) -0.1754(2) 0.2055(2) 0.0409(9) Uani ? ?
C(33) -0.0102(3) -0.0641(2) 0.2146(1) 0.0259(7) Uani ? ?
C(34) 0.5962(3) 0.5492(2) 0.3366(1) 0.0202(7) Uani ? ?
C(35) 0.4971(3) 0.6102(2) 0.3436(1) 0.0247(7) Uani ? ?
C(36) 0.5351(3) 0.7199(2) 0.3467(1) 0.0344(9) Uani ? ?
C(37) 0.6713(4) 0.7681(2) 0.3435(1) 0.0451(10) Uani ? ?
C(38) 0.7710(3) 0.7075(3) 0.3370(1) 0.0439(10) Uani ? ?
C(39) 0.7335(3) 0.5970(2) 0.3332(1) 0.0300(8) Uani ? ?
H(1) 0.3975 -0.1451 0.2379 0.0418 Uani ? ?
H(2) 0.5266 -0.0968 0.2108 0.0418 Uani ? ?
H(3) 0.2496 -0.0787 0.1726 0.0431 Uani ? ?
H(4) 0.3356 -0.1379 0.1318 0.0431 Uani ? ?
H(5) 0.5085 0.0136 0.0731 0.0335 Uani ? ?
H(6) 0.5696 -0.0277 0.1319 0.0335 Uani ? ?
H(7) 0.7165 0.1322 0.1355 0.0274 Uani ? ?
H(8) 0.5898 0.1867 0.1219 0.0274 Uani ? ?
H(9) 0.7059 0.0331 0.2198 0.0273 Uani ? ?
H(10) 0.7941 0.1331 0.2683 0.0273 Uani ? ?
H(11) 0.6582 0.0076 0.3142 0.0308 Uani ? ?
H(12) 0.6259 0.1209 0.3278 0.0308 Uani ? ?
H(13) 0.2864 -0.0299 0.2970 0.0439 Uani ? ?
H(14) 0.4169 -0.0451 0.3422 0.0439 Uani ? ?
H(15) 0.3889 0.0690 0.3415 0.0439 Uani ? ?
H(16) 0.3058 0.0957 0.0728 0.0444 Uani ? ?
H(17) 0.2666 -0.0286 0.0536 0.0444 Uani ? ?
H(18) 0.1908 0.0285 0.1004 0.0444 Uani ? ?
H(19) 0.8054 0.2853 0.2253 0.0298 Uani ? ?
H(20) 0.6656 0.3245 0.2111 0.0298 Uani ? ?
H(21) 0.7162 0.2992 0.2765 0.0298 Uani ? ?
H(22) 0.1394 0.0599 0.4782 0.0382 Uani ? ?
H(23) 0.1297 0.1749 0.5069 0.0382 Uani ? ?
H(24) 0.3622 0.1810 0.5188 0.0419 Uani ? ?
H(25) 0.3451 0.1211 0.4507 0.0419 Uani ? ?
H(26) 0.2648 0.3352 0.5294 0.0437 Uani ? ?
H(27) 0.4041 0.4099 0.5231 0.0437 Uani ? ?
H(28) 0.2036 0.4813 0.5007 0.0442 Uani ? ?
H(29) 0.2888 0.4767 0.4476 0.0442 Uani ? ?
H(30) 0.0394 0.3124 0.4971 0.0456 Uani ? ?
H(31) -0.0832 0.3407 0.4533 0.0456 Uani ? ?
H(32) -0.1057 0.1539 0.4453 0.0382 Uani ? ?
H(33) -0.1051 0.1903 0.3816 0.0382 Uani ? ?
H(34) -0.0451 -0.0084 0.3953 0.0333 Uani ? ?
H(35) 0.0929 0.0005 0.3689 0.0333 Uani ? ?
H(36) -0.0346 0.0391 0.3354 0.0333 Uani ? ?
H(37) 0.5520 0.3067 0.4900 0.0421 Uani ? ?
H(38) 0.5102 0.2482 0.4208 0.0421 Uani ? ?
H(39) 0.5142 0.3700 0.4376 0.0421 Uani ? ?
H(40) -0.0459 0.3934 0.3572 0.0401 Uani ? ?
H(41) 0.1034 0.4645 0.3611 0.0401 Uani ? ?
H(42) 0.0135 0.4939 0.4099 0.0401 Uani ? ?
H(43) 0.2725 0.3160 0.0439 0.0435 Uani ? ?
H(44) 0.1708 0.3627 -0.0005 0.0435 Uani ? ?
H(45) 0.3886 0.4866 0.0463 0.0472 Uani ? ?
H(46) 0.2562 0.5310 0.0564 0.0472 Uani ? ?
H(47) 0.3856 0.6102 0.2108 0.0454 Uani ? ?
H(48) 0.3930 0.6565 0.1504 0.0454 Uani ? ?
H(49) 0.1859 0.6727 0.1890 0.0438 Uani ? ?
H(50) 0.1531 0.6130 0.1201 0.0438 Uani ? ?
H(51) -0.0801 0.4081 0.1498 0.0356 Uani ? ?
H(52) -0.0817 0.5161 0.1273 0.0356 Uani ? ?
H(53) -0.0845 0.3747 0.0458 0.0374 Uani ? ?
H(54) 0.0403 0.4728 0.0522 0.0374 Uani ? ?
H(55) -0.0154 0.2167 0.0182 0.0440 Uani ? ?
H(56) 0.0944 0.1867 0.0678 0.0440 Uani ? ?
H(57) -0.0411 0.2173 0.0856 0.0440 Uani ? ?
H(58) 0.5434 0.5019 0.1924 0.0569 Uani ? ?
H(59) 0.5645 0.5465 0.1324 0.0569 Uani ? ?
H(60) 0.5219 0.4233 0.1294 0.0569 Uani ? ?
H(61) 0.0131 0.5876 0.2429 0.0448 Uani ? ?
H(62) 0.1622 0.5727 0.2711 0.0448 Uani ? ?
H(63) 0.0331 0.4753 0.2543 0.0448 Uani ? ?
H(64) -0.1962 -0.0322 0.0853 0.0576 Uani ? ?
H(65) -0.2643 -0.2203 0.0729 0.0891 Uani ? ?
H(66) -0.1696 -0.3089 0.1464 0.0781 Uani ? ?
H(67) -0.0092 -0.2121 0.2359 0.0491 Uani ? ?
H(68) 0.0545 -0.0246 0.2514 0.0310 Uani ? ?
H(69) 0.4034 0.5771 0.3463 0.0295 Uani ? ?
H(70) 0.4670 0.7625 0.3511 0.0412 Uani ? ?
H(71) 0.6967 0.8437 0.3458 0.0538 Uani ? ?
H(72) 0.8650 0.7412 0.3351 0.0526 Uani ? ?
H(73) 0.8014 0.5545 0.3284 0.0359 Uani ? ?

loop_
_atom_type_symbol
_atom_type_oxidation_number
_atom_type_number_in_cell
_atom_type_scat_dispersion_real
_atom_type_scat_dispersion_imag
_atom_type_scat_source
Cu 0 6 0.320 1.265 'International Tables'
C 0 78 0.003 0.002 'International Tables'
H 0 148 0.000 0.000 'International Tables'
N 0 18 0.006 0.003 'International Tables'
O 0 33 0.011 0.006 'International Tables'
Cl 0 4 0.148 0.159 'International Tables'
P 0 4 0.102 0.094 'International Tables'

loop_
_geom_angle_atom_site_label_1
_geom_angle_atom_site_label_2
_geom_angle_atom_site_label_3
_geom_angle
_geom_angle_site_symmetry_1
_geom_angle_site_symmetry_2
_geom_angle_site_symmetry_3
_geom_angle_publ_flag
O(1) Cu(1) O(2) 92.89(7) ? ? ? yes
O(1) Cu(1) N(1) 108.64(8) ? ? ? yes
O(1) Cu(1) N(2) 90.15(8) ? ? ? yes
O(1) Cu(1) N(3) 165.65(8) ? ? ? yes
O(2) Cu(1) N(1) 93.42(7) ? ? ? yes
O(2) Cu(1) N(2) 176.22(8) ? ? ? yes
O(2) Cu(1) N(3) 92.38(7) ? ? ? yes
N(1) Cu(1) N(2) 83.47(8) ? ? ? yes
N(1) Cu(1) N(3) 84.34(8) ? ? ? yes
N(2) Cu(1) N(3) 85.18(8) ? ? ? yes
O(3) Cu(2) O(4) 95.07(7) ? ? ? yes
O(3) Cu(2) N(4) 90.70(7) ? ? ? yes
O(3) Cu(2) N(5) 160.91(8) ? ? ? yes
O(3) Cu(2) N(6) 114.10(8) ? ? ? yes
O(4) Cu(2) N(4) 172.86(7) ? ? ? yes
O(4) Cu(2) N(5) 91.96(8) ? ? ? yes
O(4) Cu(2) N(6) 91.14(7) ? ? ? yes
N(4) Cu(2) N(5) 83.85(8) ? ? ? yes
N(4) Cu(2) N(6) 82.65(8) ? ? ? yes
N(5) Cu(2) N(6) 83.41(9) ? ? ? yes
O(5) Cu(3) O(6) 94.77(7) ? ? ? yes
O(5) Cu(3) N(7) 159.14(7) ? ? ? yes
O(5) Cu(3) N(8) 88.67(8) ? ? ? yes
O(5) Cu(3) N(9) 115.85(8) ? ? ? yes
O(6) Cu(3) N(7) 93.17(8) ? ? ? yes
O(6) Cu(3) N(8) 175.68(8) ? ? ? yes
O(6) Cu(3) N(9) 92.83(7) ? ? ? yes
N(7) Cu(3) N(8) 84.45(9) ? ? ? yes
N(7) Cu(3) N(9) 82.92(8) ? ? ? yes
N(8) Cu(3) N(9) 83.32(9) ? ? ? yes
O(9) Cl(1) O(10) 109.9(2) ? ? ? yes
O(9) Cl(1) O(11) 108.8(2) ? ? ? yes
O(9) Cl(1) O(12) 111.8(2) ? ? ? yes
O(10) Cl(1) O(11) 107.8(2) ? ? ? yes
O(10) Cl(1) O(12) 109.9(2) ? ? ? yes
O(11) Cl(1) O(12) 108.6(1) ? ? ? yes
O(13) Cl(2) O(14) 115.1(2) ? ? ? yes
O(13) Cl(2) O(15) 94.5(2) ? ? ? yes
O(13) Cl(2) O(16) 106.1(2) ? ? ? yes
O(13) Cl(2) O(17) 139.8(3) ? ? ? yes
O(13) Cl(2) O(18) 86.9(2) ? ? ? yes
O(14) Cl(2) O(15) 91.4(2) ? ? ? yes
O(14) Cl(2) O(16) 132.2(2) ? ? ? yes
O(14) Cl(2) O(17) 101.0(2) ? ? ? yes
O(14) Cl(2) O(18) 101.6(2) ? ? ? yes
O(15) Cl(2) O(16) 61.2(3) ? ? ? yes
O(15) Cl(2) O(17) 102.1(3) ? ? ? yes
O(15) Cl(2) O(18) 164.9(2) ? ? ? yes
O(16) Cl(2) O(17) 54.4(2) ? ? ? yes
O(16) Cl(2) O(18) 103.9(2) ? ? ? yes
O(17) Cl(2) O(18) 68.2(2) ? ? ? yes
O(1) P(1) O(3) 115.0(1) ? ? ? yes
O(1) P(1) O(6) 114.83(10) ? ? ? yes
O(1) P(1) O(7) 103.85(9) ? ? ? yes
O(3) P(1) O(6) 113.67(10) ? ? ? yes
O(3) P(1) O(7) 106.16(9) ? ? ? yes
O(6) P(1) O(7) 101.41(10) ? ? ? yes
O(2) P(2) O(4) 112.38(10) ? ? ? yes
O(2) P(2) O(5) 114.73(10) ? ? ? yes
O(2) P(2) O(8) 101.39(10) ? ? ? yes
O(4) P(2) O(5) 114.58(10) ? ? ? yes
O(4) P(2) O(8) 107.33(9) ? ? ? yes
O(5) P(2) O(8) 104.93(10) ? ? ? yes
Cu(1) O(1) P(1) 148.8(1) ? ? ? yes
Cu(1) O(2) P(2) 126.7(1) ? ? ? yes
Cu(2) O(3) P(1) 135.2(1) ? ? ? yes
Cu(2) O(4) P(2) 130.0(1) ? ? ? yes
Cu(3) O(5) P(2) 142.9(1) ? ? ? yes
Cu(3) O(6) P(1) 129.8(1) ? ? ? yes
P(1) O(7) C(28) 124.3(2) ? ? ? yes
P(2) O(8) C(34) 123.3(2) ? ? ? yes
Cl(2) O(15) O(16) 53.0(2) ? ? ? yes
Cl(2) O(16) O(15) 65.8(2) ? ? ? yes
Cl(2) O(16) O(17) 63.5(3) ? ? ? yes
O(15) O(16) O(17) 112.1(4) ? ? ? yes
Cl(2) O(17) O(16) 62.1(2) ? ? ? yes
Cl(2) O(17) O(18) 60.9(2) ? ? ? yes
O(16) O(17) O(18) 103.8(4) ? ? ? yes
Cl(2) O(18) O(17) 50.9(2) ? ? ? yes
Cu(1) N(1) C(1) 106.4(2) ? ? ? yes
Cu(1) N(1) C(6) 99.3(1) ? ? ? yes
Cu(1) N(1) C(7) 112.1(2) ? ? ? yes
C(1) N(1) C(6) 114.9(2) ? ? ? yes
C(1) N(1) C(7) 111.5(2) ? ? ? yes
C(6) N(1) C(7) 112.0(2) ? ? ? yes
Cu(1) N(2) C(2) 103.2(2) ? ? ? yes
Cu(1) N(2) C(3) 108.7(1) ? ? ? yes
Cu(1) N(2) C(8) 114.3(2) ? ? ? yes
C(2) N(2) C(3) 112.5(2) ? ? ? yes
C(2) N(2) C(8) 109.1(2) ? ? ? yes
C(3) N(2) C(8) 109.0(2) ? ? ? yes
Cu(1) N(3) C(4) 102.5(1) ? ? ? yes
Cu(1) N(3) C(5) 109.2(1) ? ? ? yes
Cu(1) N(3) C(9) 114.0(1) ? ? ? yes
C(4) N(3) C(5) 112.0(2) ? ? ? yes
C(4) N(3) C(9) 109.5(2) ? ? ? yes
C(5) N(3) C(9) 109.6(2) ? ? ? yes
Cu(2) N(4) C(10) 109.2(2) ? ? ? yes
Cu(2) N(4) C(15) 103.1(2) ? ? ? yes
Cu(2) N(4) C(16) 114.6(1) ? ? ? yes
C(10) N(4) C(15) 112.5(2) ? ? ? yes
C(10) N(4) C(16) 108.9(2) ? ? ? yes
C(15) N(4) C(16) 108.5(2) ? ? ? yes
Cu(2) N(5) C(11) 103.2(2) ? ? ? yes
Cu(2) N(5) C(12) 109.6(2) ? ? ? yes
Cu(2) N(5) C(17) 114.7(2) ? ? ? yes
C(11) N(5) C(12) 111.9(2) ? ? ? yes
C(11) N(5) C(17) 108.3(2) ? ? ? yes
C(12) N(5) C(17) 109.0(2) ? ? ? yes
Cu(2) N(6) C(13) 99.4(2) ? ? ? yes
Cu(2) N(6) C(14) 107.1(2) ? ? ? yes
Cu(2) N(6) C(18) 112.2(1) ? ? ? yes
C(13) N(6) C(14) 113.6(2) ? ? ? yes
C(13) N(6) C(18) 111.3(2) ? ? ? yes
C(14) N(6) C(18) 112.5(2) ? ? ? yes
Cu(3) N(7) C(19) 102.0(2) ? ? ? yes
Cu(3) N(7) C(24) 110.0(2) ? ? ? yes
Cu(3) N(7) C(25) 113.7(2) ? ? ? yes
C(19) N(7) C(24) 111.3(2) ? ? ? yes
C(19) N(7) C(25) 109.9(2) ? ? ? yes
C(24) N(7) C(25) 109.8(2) ? ? ? yes
Cu(3) N(8) C(20) 109.3(2) ? ? ? yes
Cu(3) N(8) C(21) 103.2(2) ? ? ? yes
Cu(3) N(8) C(26) 115.0(2) ? ? ? yes
C(20) N(8) C(21) 112.4(2) ? ? ? yes
C(20) N(8) C(26) 108.9(2) ? ? ? yes
C(21) N(8) C(26) 108.1(2) ? ? ? yes
Cu(3) N(9) C(22) 106.2(2) ? ? ? yes
Cu(3) N(9) C(23) 100.8(1) ? ? ? yes
Cu(3) N(9) C(27) 111.9(2) ? ? ? yes
C(22) N(9) C(23) 114.2(2) ? ? ? yes
C(22) N(9) C(27) 112.0(2) ? ? ? yes
C(23) N(9) C(27) 111.0(2) ? ? ? yes
N(1) C(1) C(2) 110.5(2) ? ? ? yes
N(2) C(2) C(1) 112.7(2) ? ? ? yes
N(2) C(3) C(4) 109.7(2) ? ? ? yes
N(3) C(4) C(3) 110.7(2) ? ? ? yes
N(3) C(5) C(6) 111.8(2) ? ? ? yes
N(1) C(6) C(5) 111.7(2) ? ? ? yes
N(4) C(10) C(11) 111.1(2) ? ? ? yes
N(5) C(11) C(10) 111.2(2) ? ? ? yes
N(5) C(12) C(13) 113.0(2) ? ? ? yes
N(6) C(13) C(12) 112.3(2) ? ? ? yes
N(6) C(14) C(15) 110.5(2) ? ? ? yes
N(4) C(15) C(14) 112.8(2) ? ? ? yes
N(7) C(19) C(20) 110.8(2) ? ? ? yes
N(8) C(20) C(19) 109.9(2) ? ? ? yes
N(8) C(21) C(22) 112.4(2) ? ? ? yes
N(9) C(22) C(21) 111.0(2) ? ? ? yes
N(9) C(23) C(24) 111.7(2) ? ? ? yes
N(7) C(24) C(23) 111.8(2) ? ? ? yes
O(7) C(28) C(29) 116.6(3) ? ? ? yes
O(7) C(28) C(33) 123.5(2) ? ? ? yes
C(29) C(28) C(33) 119.8(3) ? ? ? yes
C(28) C(29) C(30) 118.9(3) ? ? ? yes
C(29) C(30) C(31) 121.2(3) ? ? ? yes
C(30) C(31) C(32) 119.9(3) ? ? ? yes
C(31) C(32) C(33) 120.0(3) ? ? ? yes
C(28) C(33) C(32) 120.2(3) ? ? ? yes
O(8) C(34) C(35) 123.0(2) ? ? ? yes
O(8) C(34) C(39) 116.2(2) ? ? ? yes
C(35) C(34) C(39) 120.7(2) ? ? ? yes
C(34) C(35) C(36) 119.4(2) ? ? ? yes
C(35) C(36) C(37) 120.2(3) ? ? ? yes
C(36) C(37) C(38) 120.5(3) ? ? ? yes
C(37) C(38) C(39) 119.7(3) ? ? ? yes
C(34) C(39) C(38) 119.4(3) ? ? ? yes

loop_
_geom_bond_atom_site_label_1
_geom_bond_atom_site_label_2
_geom_bond_distance
_geom_bond_site_symmetry_1
_geom_bond_site_symmetry_2
_geom_bond_publ_flag
Cu(1) O(1) 1.917(2) ? ? yes
Cu(1) O(2) 1.932(2) ? ? yes
Cu(1) N(1) 2.224(2) ? ? yes
Cu(1) N(2) 2.073(2) ? ? yes
Cu(1) N(3) 2.057(2) ? ? yes
Cu(2) O(3) 1.959(2) ? ? yes
Cu(2) O(4) 1.944(2) ? ? yes
Cu(2) N(4) 2.092(2) ? ? yes
Cu(2) N(5) 2.089(2) ? ? yes
Cu(2) N(6) 2.248(2) ? ? yes
Cu(3) O(5) 1.924(2) ? ? yes
Cu(3) O(6) 1.938(2) ? ? yes
Cu(3) N(7) 2.095(2) ? ? yes
Cu(3) N(8) 2.073(2) ? ? yes
Cu(3) N(9) 2.238(2) ? ? yes
Cl(1) O(9) 1.407(3) ? ? yes
Cl(1) O(10) 1.423(2) ? ? yes
Cl(1) O(11) 1.439(2) ? ? yes
Cl(1) O(12) 1.429(2) ? ? yes
Cl(2) O(13) 1.352(3) ? ? yes
Cl(2) O(14) 1.382(2) ? ? yes
Cl(2) O(15) 1.597(5) ? ? yes
Cl(2) O(16) 1.398(4) ? ? yes
Cl(2) O(17) 1.416(4) ? ? yes
Cl(2) O(18) 1.596(4) ? ? yes
P(1) O(1) 1.505(2) ? ? yes
P(1) O(3) 1.514(2) ? ? yes
P(1) O(6) 1.511(2) ? ? yes
P(1) O(7) 1.635(2) ? ? yes
P(2) O(2) 1.514(2) ? ? yes
P(2) O(4) 1.513(2) ? ? yes
P(2) O(5) 1.510(2) ? ? yes
P(2) O(8) 1.633(2) ? ? yes
O(7) C(28) 1.385(3) ? ? yes
O(8) C(34) 1.383(3) ? ? yes
O(15) O(16) 1.535(6) ? ? yes
O(16) O(17) 1.287(6) ? ? yes
O(17) O(18) 1.695(6) ? ? yes
N(1) C(1) 1.486(3) ? ? yes
N(1) C(6) 1.468(3) ? ? yes
N(1) C(7) 1.463(3) ? ? yes
N(2) C(2) 1.495(4) ? ? yes
N(2) C(3) 1.502(3) ? ? yes
N(2) C(8) 1.481(4) ? ? yes
N(3) C(4) 1.495(3) ? ? yes
N(3) C(5) 1.497(3) ? ? yes
N(3) C(9) 1.473(3) ? ? yes
N(4) C(10) 1.486(3) ? ? yes
N(4) C(15) 1.498(3) ? ? yes
N(4) C(16) 1.478(3) ? ? yes
N(5) C(11) 1.483(4) ? ? yes
N(5) C(12) 1.494(3) ? ? yes
N(5) C(17) 1.481(4) ? ? yes
N(6) C(13) 1.492(4) ? ? yes
N(6) C(14) 1.468(4) ? ? yes
N(6) C(18) 1.467(4) ? ? yes
N(7) C(19) 1.483(3) ? ? yes
N(7) C(24) 1.494(4) ? ? yes
N(7) C(25) 1.476(4) ? ? yes
N(8) C(20) 1.495(4) ? ? yes
N(8) C(21) 1.492(4) ? ? yes
N(8) C(26) 1.485(4) ? ? yes
N(9) C(22) 1.480(3) ? ? yes
N(9) C(23) 1.470(4) ? ? yes
N(9) C(27) 1.471(3) ? ? yes
C(1) C(2) 1.501(4) ? ? yes
C(3) C(4) 1.506(4) ? ? yes
C(5) C(6) 1.515(3) ? ? yes
C(10) C(11) 1.498(4) ? ? yes
C(12) C(13) 1.495(4) ? ? yes
C(14) C(15) 1.514(4) ? ? yes
C(19) C(20) 1.511(4) ? ? yes
C(21) C(22) 1.517(4) ? ? yes
C(23) C(24) 1.515(4) ? ? yes
C(28) C(29) 1.381(4) ? ? yes
C(28) C(33) 1.383(4) ? ? yes
C(29) C(30) 1.399(5) ? ? yes
C(30) C(31) 1.357(6) ? ? yes
C(31) C(32) 1.375(5) ? ? yes
C(32) C(33) 1.386(4) ? ? yes
C(34) C(35) 1.378(4) ? ? yes
C(34) C(39) 1.387(4) ? ? yes
C(35) C(36) 1.381(4) ? ? yes
C(36) C(37) 1.378(4) ? ? yes
C(37) C(38) 1.377(5) ? ? yes
C(38) C(39) 1.388(4) ? ? yes
